data_2012577
loop_
_publ_author_name
'Weisbarth, Ralf'
'Jansen, Martin'

_publ_section_title
;
 Tetrakis(chloromethyl)phosphonium chloride monohydrate
;
_journal_issue 3
_journal_name_full 'Acta Crystallographica Section C'
_journal_page_first o189
_journal_page_last o190
_journal_paper_doi 10.1107/S0108270102001543
_journal_volume 58
_journal_year 2002
_chemical_formula_iupac 'C4 H8 Cl4 P + , Cl - , H2 O'
_chemical_formula_moiety 'C4 H8 Cl4 P + , Cl - , H2 O'
_chemical_formula_structural 'C4 H8 Cl4 P + , Cl - , H2 O'
_chemical_formula_sum 'C4 H10 Cl5 O P'
_chemical_formula_weight 282.34
_chemical_melting_point 401
_chemical_name_systematic
;
Tetrakis(chloromethyl)phosphonium chloride monohydrate
;
_space_group_IT_number 61
_symmetry_cell_setting orthorhombic
_symmetry_space_group_name_Hall '-P 2ac 2ab'
_symmetry_space_group_name_H-M 'P b c a'
_atom_sites_solution_hydrogens geom
_atom_sites_solution_primary direct
_atom_sites_solution_secondary difmap
_cell_angle_alpha 90
_cell_angle_beta 90
_cell_angle_gamma 90
_cell_formula_units_Z 8
_cell_length_a 13.0928(2)
_cell_length_b 12.6946(2)
_cell_length_c 13.2335(2)
_cell_measurement_reflns_used 36817
_cell_measurement_temperature 293(2)
_cell_measurement_theta_max 26.02
_cell_measurement_theta_min 1.00
_cell_volume 2199.51(6)
_computing_cell_refinement 'SCALEPACK (Otwinowski & Minor 1997)'
_computing_data_collection 'COLLECT (Nonius, 1999)'
_computing_data_reduction 'DENZO (Otwinowski & Minor 1997) and SCALEPACK'
_computing_molecular_graphics 'DIAMOND (Brandenburg, 1999)'
_computing_publication_material SHELXL97
_computing_structure_refinement 'SHELXL97 (Sheldrick, 1997)'
_computing_structure_solution 'SHELXS97 (Sheldrick, 1997)'
_diffrn_ambient_temperature 293(2)
_diffrn_detector_area_resol_mean 9
_diffrn_measured_fraction_theta_full 1.00
_diffrn_measured_fraction_theta_max 1.00
_diffrn_measurement_device_type 'Nonius KappaCCD area-detector Query'
_diffrn_measurement_method CCD
_diffrn_radiation_monochromator 'horizonally mounted graphite crystal'
_diffrn_radiation_source 'fine-focus sealed tube'
_diffrn_radiation_type MoK\a
_diffrn_radiation_wavelength .71073
_diffrn_reflns_av_R_equivalents .058
_diffrn_reflns_av_sigmaI/netI .015
_diffrn_reflns_limit_h_max 16
_diffrn_reflns_limit_h_min -16
_diffrn_reflns_limit_k_max 15
_diffrn_reflns_limit_k_min -15
_diffrn_reflns_limit_l_max 16
_diffrn_reflns_limit_l_min -16
_diffrn_reflns_number 50779
_diffrn_reflns_theta_full 26.02
_diffrn_reflns_theta_max 26.02
_diffrn_reflns_theta_min 2.71
_diffrn_standards_decay_% 0
_diffrn_standards_interval_count none
_diffrn_standards_interval_time none
_diffrn_standards_number none
_exptl_absorpt_coefficient_mu 1.413
_exptl_absorpt_correction_type none
_exptl_crystal_colour colourless
_exptl_crystal_density_diffrn 1.705
_exptl_crystal_density_meas ?
_exptl_crystal_density_method 'not measured'
_exptl_crystal_description 'prismatic block'
_exptl_crystal_F_000 1136
_exptl_crystal_size_max .12
_exptl_crystal_size_mid .10
_exptl_crystal_size_min .10
_refine_diff_density_max .32
_refine_diff_density_min -.28
_refine_ls_extinction_method none
_refine_ls_goodness_of_fit_ref 1.078
_refine_ls_hydrogen_treatment refall
_refine_ls_matrix_type full
_refine_ls_number_parameters 140
_refine_ls_number_reflns 2171
_refine_ls_number_restraints 0
_refine_ls_restrained_S_all 1.078
_refine_ls_R_factor_all .031
_refine_ls_R_factor_gt .026
_refine_ls_shift/su_max <0.001
_refine_ls_shift/su_mean .000
_refine_ls_structure_factor_coef Fsqd
_refine_ls_weighting_details 'calc w = 1/[\s^2^(Fo^2^)+(0.0246P)^2^+1.3871P] where P=(Fo^2^+2Fc^2^)/3'
_refine_ls_weighting_scheme calc
_refine_ls_wR_factor_gt .059
_refine_ls_wR_factor_ref .062
_reflns_number_gt 1929
_reflns_number_total 2171
_reflns_threshold_expression I>2\s(I)
_cod_data_source_file gg1097.cif
_cod_data_source_block I
_cod_depositor_comments
;
The following automatic conversions were performed:

'_exptl_crystal_density_meas' value 'not measured' was changed to '?'
- the value is perceived as not measured.

Automatic conversion script
Id: cif_fix_values 3008 2015-01-20 13:52:24Z robertas 
;
_cod_database_code 2012577
_cod_database_fobs_code 2012577

loop_
_symmetry_equiv_pos_as_xyz
'x, y, z'
'-x+1/2, -y, z+1/2'
'-x, y+1/2, -z+1/2'
'x+1/2, -y+1/2, -z'
'-x, -y, -z'
'x+1/2, y, -z+1/2'
'x, -y+1/2, z+1/2'
'-x+1/2, y+1/2, z'

loop_
_atom_site_label
_atom_site_fract_x
_atom_site_fract_y
_atom_site_fract_z
_atom_site_U_iso_or_equiv
_atom_site_adp_type
_atom_site_calc_flag
_atom_site_refinement_flags
_atom_site_occupancy
_atom_site_disorder_assembly
_atom_site_disorder_group
_atom_site_type_symbol
P .80754(4) .19360(4) .73775(3) .03078(12) Uani d . 1 . . P
C1 .74423(19) .08177(17) .68164(17) .0447(5) Uani d . 1 . . C
C2 .72919(16) .25806(18) .83104(15) .0409(5) Uani d . 1 . . C
C3 .91916(16) .14611(18) .80310(16) .0399(4) Uani d . 1 . . C
C4 .84662(17) .28509(15) .64102(14) .0361(4) Uani d . 1 . . C
Cl1 .65833(5) .12073(5) .58499(5) .05981(18) Uani d . 1 . . Cl
Cl2 .62403(4) .32148(4) .77219(4) .04772(14) Uani d . 1 . . Cl
Cl3 .87950(5) .06122(4) .90195(4) .05011(15) Uani d . 1 . . Cl
Cl4 .92205(5) .21361(5) .55343(4) .05577(17) Uani d . 1 . . Cl
Cl5 .43240(4) .44884(4) .66460(4) .04540(14) Uani d . 1 . . Cl
O .35820(15) .58451(15) .47165(16) .0578(4) Uani d . 1 . . O
H1A .7955(18) .0402(18) .6498(18) .052(7) Uiso d . 1 . . H
H1B .710(2) .046(2) .728(2) .067(8) Uiso d . 1 . . H
H2A .695(2) .213(2) .877(2) .066(8) Uiso d . 1 . . H
H2B .7722(18) .3103(18) .8615(18) .052(7) Uiso d . 1 . . H
H3A .9546(17) .2079(18) .8340(17) .049(6) Uiso d . 1 . . H
H3B .9587(19) .108(2) .762(2) .060(7) Uiso d . 1 . . H
H4A .7856(18) .3134(17) .6056(18) .049(6) Uiso d . 1 . . H
H4B .8889(17) .3394(19) .6668(17) .049(6) Uiso d . 1 . . H
H5 .373(2) .548(2) .527(3) .087(11) Uiso d . 1 . . H
H6 .408(2) .581(2) .440(2) .064(9) Uiso d . 1 . . H

loop_
_atom_site_aniso_label
_atom_site_aniso_U_11
_atom_site_aniso_U_22
_atom_site_aniso_U_33
_atom_site_aniso_U_12
_atom_site_aniso_U_13
_atom_site_aniso_U_23
P .0313(2) .0327(2) .0283(2) .00104(19) .00338(19) -.00134(18)
C1 .0474(12) .0418(11) .0448(11) -.0094(10) .0042(10) -.0068(10)
C2 .0392(11) .0475(12) .0360(10) .0047(9) .0056(9) -.0037(9)
C3 .0392(11) .0447(11) .0357(10) .0045(9) .0022(9) .0079(9)
C4 .0436(11) .0344(10) .0303(9) .0021(9) .0041(8) -.0007(8)
Cl1 .0506(3) .0761(4) .0527(3) -.0038(3) -.0090(3) -.0244(3)
Cl2 .0404(3) .0454(3) .0573(3) .0082(2) .0009(2) -.0092(2)
Cl3 .0689(4) .0416(3) .0398(3) -.0007(2) .0021(2) .0093(2)
Cl4 .0728(4) .0542(3) .0403(3) .0142(3) .0231(3) .0056(2)
Cl5 .0476(3) .0482(3) .0404(3) -.0009(2) .0023(2) .0016(2)
O .0512(11) .0659(11) .0562(11) .0027(9) -.0008(9) .0112(9)

loop_
_atom_type_symbol
_atom_type_description
_atom_type_scat_dispersion_real
_atom_type_scat_dispersion_imag
_atom_type_scat_source
C C .0033 .0016 'International Tables Vol C Tables 4.2.6.8 and 6.1.1.4'
H H .0000 .0000 'International Tables Vol C Tables 4.2.6.8 and 6.1.1.4'
Cl Cl .1484 .1585 'International Tables Vol C Tables 4.2.6.8 and 6.1.1.4'
O O .0106 .0060 'International Tables Vol C Tables 4.2.6.8 and 6.1.1.4'
P P .1023 .0942 'International Tables Vol C Tables 4.2.6.8 and 6.1.1.4'

loop_
_geom_angle_atom_site_label_1
_geom_angle_atom_site_label_2
_geom_angle_atom_site_label_3
_geom_angle
_geom_angle_publ_flag
C1 P C2 112.20(11) y
C1 P C3 107.88(11) y
C1 P C4 110.19(10) y
C2 P C3 106.55(10) y
C2 P C4 110.83(10) y
C3 P C4 109.04(10) y
P C1 Cl1 111.64(12) y
P C2 Cl2 110.30(11) y
P C3 Cl3 108.66(11) y
P C4 Cl4 107.02(10) y
Cl1 C1 H1A 106.4(14) ?
P C1 H1A 107.1(14) ?
Cl1 C1 H1B 109.0(17) ?
P C1 H1B 110.5(17) ?
H1A C1 H1B 112(2) ?
Cl2 C2 H2A 101.0(16) ?
P C2 H2A 115.4(16) ?
Cl2 C2 H2B 109.0(14) ?
P C2 H2B 105.6(14) ?
H2A C2 H2B 115(2) ?
Cl3 C3 H3A 108.2(13) ?
P C3 H3A 108.1(13) ?
Cl3 C3 H3B 107.0(16) ?
P C3 H3B 111.1(17) ?
H3A C3 H3B 114(2) ?
Cl4 C4 H4A 109.0(13) ?
P C4 H4A 109.8(13) ?
Cl4 C4 H4B 106.5(14) ?
P C4 H4B 112.3(14) ?
H4A C4 H4B 112.1(19) ?
H5 O H6 103(3) ?

loop_
_geom_bond_atom_site_label_1
_geom_bond_atom_site_label_2
_geom_bond_site_symmetry_2
_geom_bond_distance
_geom_bond_publ_flag
P C1 . 1.804(2) y
P C2 . 1.802(2) y
P C3 . 1.802(2) y
P C4 . 1.803(2) y
C1 Cl1 . 1.774(2) y
C2 Cl2 . 1.775(2) y
C3 Cl3 . 1.773(2) y
C4 Cl4 . 1.7726(19) y
C1 H1A . .95(2) ?
C1 H1B . .89(3) ?
C2 H2A . .95(3) ?
C2 H2B . .96(2) ?
C3 H3A . 1.00(2) ?
C3 H3B . .89(3) ?
C4 H4A . .99(2) ?
C4 H4B . .95(2) ?
O H5 . .88(3) ?
O H6 . .78(3) ?

loop_
_geom_hbond_atom_site_label_D
_geom_hbond_atom_site_label_H
_geom_hbond_atom_site_label_A
_geom_hbond_site_symmetry_A
_geom_hbond_distance_DH
_geom_hbond_distance_HA
_geom_hbond_distance_DA
_geom_hbond_angle_DHA
_geom_hbond_publ_flag
O H5 Cl5 . .88(3) 2.35(3) 3.230(2) 173(3) y
O H6 Cl5 5_666 .78(3) 2.53(3) 3.309(2) 175(3) y
C1 H1B Cl5 3_646 .89(3) 2.65(3) 3.512(2) 165(2) y
C2 H2B Cl5 6_556 .96(2) 2.76(2) 3.598(2) 146.6(19) y
C3 H3B Cl5 8_645 .89(3) 2.79(3) 3.662(2) 166(2) y
C4 H4B Cl5 6_556 .95(2) 2.69(2) 3.493(2) 142.9(18) y
C1 H1A O 4_556 .95(2) 2.40(2) 3.286(3) 154.5(19) y
C4 H4A O 5_666 .99(2) 2.50(2) 3.486(3) 169.9(18) y

loop_
_cod_related_entry_id
_cod_related_entry_database
_cod_related_entry_code
1 ChemSpider 21107408
